data_1574564
loop_
_publ_author_name
'Hirayama, Yuto'
'Ito, Akitaka'
'Ochi, Rika'

_publ_section_title
;
 Crystal structures of sandwich-type potassium cation complexes formed
 from benzo-15-crown-5-based ligand containing a chloromaleimide moiety
;
_journal_issue 20
_journal_name_full CrystEngComm
_journal_page_first 3214
_journal_page_last 3218
_journal_paper_doi 10.1039/D5CE00252D
_journal_volume 27
_journal_year 2025
_chemical_formula_moiety 'C48 H50 Cl2 K N4 O14, Cl, 6[H2O]'
_chemical_formula_sum 'C48 H56 Cl3 K N4 O19.6'
_chemical_formula_weight 1148.01
_space_group_crystal_system monoclinic
_space_group_IT_number 14
_space_group_name_Hall '-P 2yn'
_space_group_name_H-M_alt 'P 1 21/n 1'
_atom_sites_solution_hydrogens mixed
_atom_sites_solution_primary dual
_audit_creation_date 2024-06-22
_audit_creation_method
;
Olex2 1.3-ac4
(compiled 2019.04.23 svn.r3594 for Rigaku Oxford Diffraction, GUI svn.r5739)
;
_audit_update_record
;
2025-03-03 deposited with the CCDC.	2025-05-01 downloaded from the CCDC.
;
_cell_angle_alpha 90
_cell_angle_beta 103.663(3)
_cell_angle_gamma 90
_cell_formula_units_Z 4
_cell_length_a 15.1444(4)
_cell_length_b 23.9026(5)
_cell_length_c 15.8158(6)
_cell_measurement_reflns_used 13211
_cell_measurement_temperature 103.15
_cell_measurement_theta_max 30.0510
_cell_measurement_theta_min 2.1380
_cell_volume 5563.2(3)
_computing_cell_refinement 'CrysAlisPro 1.171.40.84a (Rigaku OD, 2020)'
_computing_data_collection 'CrysAlisPro 1.171.40.84a (Rigaku OD, 2020)'
_computing_data_reduction 'CrysAlisPro 1.171.40.84a (Rigaku OD, 2020)'
_computing_molecular_graphics 'Olex2 (Dolomanov et al., 2009)'
_computing_publication_material 'Olex2 (Dolomanov et al., 2009)'
_computing_structure_refinement 'ShelXL (Sheldrick, 2015)'
_computing_structure_solution 'ShelXT (Sheldrick, 2015)'
_diffrn_ambient_temperature 103.15
_diffrn_detector 'Hybrid Pixel Array Detector'
_diffrn_detector_area_resol_mean 10.0000
_diffrn_detector_type HyPix
_diffrn_measured_fraction_theta_full 0.999
_diffrn_measured_fraction_theta_max 0.999
_diffrn_measurement_details
;
List of Runs (angles in degrees, time in seconds):

  # Type    Start    End  Width  t~exp~   \w     \q     \k     \f   Frames
#--------------------------------------------------------------------------
  1  \w    -39.00 -13.00   0.50   67.26    --  -13.19 -57.00   0.00   52
  2  \w    -77.00  -1.00   0.50   67.26    --  -13.19 -47.00  19.00  152
  3  \w    -36.00  48.00   0.50   67.26    --  -13.19  47.00 168.00  168
  4  \w    -86.00 -55.00   0.50   67.26    --  -13.19 -57.00   0.00   62
  5  \w     42.00  83.00   0.50   67.26    --   12.56 178.00   0.00   82
  6  \w     44.00  89.00   0.50   67.26    --   12.56 178.00  30.00   90
;
_diffrn_measurement_device 'four-circle diffractometer'
_diffrn_measurement_device_type 'XtaLAB Synergy, Single source at offset/far, HyPix'
_diffrn_measurement_method '\w scans'
_diffrn_orient_matrix_type 'CrysAlisPro convention (1999,Acta A55,543-557)'
_diffrn_orient_matrix_UB_11 -0.0359027000
_diffrn_orient_matrix_UB_12 0.0012196000
_diffrn_orient_matrix_UB_13 -0.0379827000
_diffrn_orient_matrix_UB_21 -0.0269865000
_diffrn_orient_matrix_UB_22 -0.0173036000
_diffrn_orient_matrix_UB_23 0.0203022000
_diffrn_orient_matrix_UB_31 -0.0176157000
_diffrn_orient_matrix_UB_32 0.0240949000
_diffrn_orient_matrix_UB_33 0.0164236000
_diffrn_radiation_monochromator mirror
_diffrn_radiation_probe x-ray
_diffrn_radiation_type 'Mo K\a'
_diffrn_radiation_wavelength 0.71073
_diffrn_reflns_av_R_equivalents 0.0456
_diffrn_reflns_av_unetI/netI 0.0506
_diffrn_reflns_Laue_measured_fraction_full 0.999
_diffrn_reflns_Laue_measured_fraction_max 0.999
_diffrn_reflns_limit_h_max 18
_diffrn_reflns_limit_h_min -13
_diffrn_reflns_limit_k_max 29
_diffrn_reflns_limit_k_min -24
_diffrn_reflns_limit_l_max 19
_diffrn_reflns_limit_l_min -17
_diffrn_reflns_number 38344
_diffrn_reflns_point_group_measured_fraction_full 0.999
_diffrn_reflns_point_group_measured_fraction_max 0.999
_diffrn_reflns_theta_full 25.242
_diffrn_reflns_theta_max 26.372
_diffrn_reflns_theta_min 1.879
_diffrn_source 'micro-focus sealed X-ray tube'
_diffrn_source_type 'PhotonJet (Mo) X-ray Source'
_exptl_absorpt_coefficient_mu 0.315
_exptl_absorpt_correction_T_max 1.000
_exptl_absorpt_correction_T_min 0.696
_exptl_absorpt_correction_type gaussian
_exptl_absorpt_process_details
;
CrysAlisPro 1.171.40.84a (Rigaku Oxford Diffraction, 2020)
Numerical absorption correction based on gaussian integration over
a multifaceted crystal model
Empirical absorption correction using spherical harmonics,
implemented in SCALE3 ABSPACK scaling algorithm.
;
_exptl_crystal_colour 'clear reddish orange'
_exptl_crystal_colour_lustre clear
_exptl_crystal_colour_modifier reddish
_exptl_crystal_colour_primary orange
_exptl_crystal_density_diffrn 1.371
_exptl_crystal_description plate
_exptl_crystal_F_000 2395
_exptl_crystal_size_max 0.237
_exptl_crystal_size_mid 0.166
_exptl_crystal_size_min 0.032
_refine_diff_density_max 1.249
_refine_diff_density_min -0.594
_refine_diff_density_rms 0.068
_refine_ls_extinction_method none
_refine_ls_goodness_of_fit_ref 1.022
_refine_ls_hydrogen_treatment constr
_refine_ls_matrix_type full
_refine_ls_number_parameters 758
_refine_ls_number_reflns 11373
_refine_ls_number_restraints 0
_refine_ls_restrained_S_all 1.022
_refine_ls_R_factor_all 0.0845
_refine_ls_R_factor_gt 0.0549
_refine_ls_shift/su_max 0.001
_refine_ls_shift/su_mean 0.000
_refine_ls_structure_factor_coef Fsqd
_refine_ls_weighting_details 'w=1/[\s^2^(Fo^2^)+(0.0685P)^2^+6.3522P] where P=(Fo^2^+2Fc^2^)/3'
_refine_ls_weighting_scheme calc
_refine_ls_wR_factor_gt 0.1388
_refine_ls_wR_factor_ref 0.1561
_reflns_Friedel_coverage 0.000
_reflns_number_gt 8060
_reflns_number_total 11373
_reflns_threshold_expression 'I > 2\s(I)'
_cod_data_source_file d5ce00252d2.cif
_cod_data_source_block 20240621_15-cr-5-aac-phe_1
_cod_depositor_comments 'Adding full bibliography for 1574562--1574564.cif.'
_cod_original_formula_sum 'C48 H56 Cl3 K N4 O19.60'
_cod_database_code 1574564
_shelx_shelxl_version_number 2018/3
_chemical_oxdiff_formula 'C24 H24 Cl2 N1 O7  K1'
_shelx_space_group_comment
;
The symmetry employed for this shelxl refinement is uniquely defined
by the following loop, which should always be used as a source of
symmetry information in preference to the above space-group names.
They are only intended as comments.
;
_diffrn_oxdiff_digest_frames
;
01a36653650ce36cce81b6e4bcb8204d5a00606509f
;
_reflns_odcompleteness_completeness 99.93
_reflns_odcompleteness_iscentric 1
_reflns_odcompleteness_theta 26.32
_olex2_refinement_description
;
1. Fixed Uiso
 At 1.2 times of:
  All C(H) groups, All C(H,H) groups, All C(H,H,H,H) groups, All N(H) groups
 At 1.5 times of:
  All O(H,H) groups
2. Others
 Fixed Sof: O00F(0.75) O00I(0.75) O00N(0.75) H2(0.75) HA(0.75) HB(0.25)
 HC(0.25) H4(0.75) HD(0.75) HE(0.25) HF(0.25) C01Z(0.75) H5(0.75) HG(0.75)
 C020(0.75) H02A(0.75) H02B(0.75) C021(0.75) H02C(0.75) H02D(0.75) C022(0.75)
 H02E(0.75) H02F(0.75) O4(0.8) O5(0.5) O6(0.5) O7(0.2) O8(0.2) O9(0.2) O10(0.2)
 C2(0.25) H2A(0.25) H2B(0.25) O12(0.25) C4(0.25) H4A(0.25) H4B(0.25) O11(0.25)
 C10(0.25) H10A(0.25) H10B(0.25) C11(0.25) H11A(0.25) H11B(0.25) O17(0.25)
3.a Free rotating group:
 O1(H1A,H1B), O3(H3A,H3B), O2(H2C,H2D)
3.b Secondary CH2 refined with riding coordinates:
 C013(H01A,H01B), C01C(H01C,H01D), C01E(H01F,H01G), C01F(H01H,H01I), C01G(H01J,
 H01K), C01H(H01L,H01M), C01J(H01O,H01P), C01K(H01Q,H01R), C01L(H01S,H01T),
 C01S(H01,H), C01V(H2,HA), C01V(HB,HC), C01Y(H4,HD), C01Y(HE,HF), C01Z(H5,HG),
 C020(H02A,H02B), C021(H02C,H02D), C022(H02E,H02F), C2(H2A,H2B), C4(H4A,H4B),
 C10(H10A,H10B), C11(H11A,H11B)
3.c Aromatic/amide H refined with riding coordinates:
 N00J(H00J), N00M(H00M), C00V(H00V), C00W(H00W), C00X(H00X), C00Y(H00Y),
 C016(H016), C018(H018), C01D(H01E), C01I(H01N), C01M(H01U), C01N(H01V),
 C01O(H01W), C01P(H01X), C01Q(H01Y), C01R(H01Z), C01U(H1), C01W(H3)
;
_smtbx_masks_void_probe_radius 1.2
_smtbx_masks_void_truncation_radius 1.2
_olex2_submission_special_instructions 'No special instructions were received'
_oxdiff_exptl_absorpt_empirical_details
;
Empirical correction (ABSPACK) includes:
- Absorption correction using spherical harmonics
- Frame scaling
;
_oxdiff_exptl_absorpt_empirical_full_max 1.248
_oxdiff_exptl_absorpt_empirical_full_min 0.752

loop_
_space_group_symop_operation_xyz
'x, y, z'
'-x+1/2, y+1/2, -z+1/2'
'-x, -y, -z'
'x-1/2, -y-1/2, z-1/2'

loop_
_atom_site_label
_atom_site_type_symbol
_atom_site_fract_x
_atom_site_fract_y
_atom_site_fract_z
_atom_site_U_iso_or_equiv
_atom_site_adp_type
_atom_site_occupancy
_atom_site_site_symmetry_order
_atom_site_calc_flag
_atom_site_refinement_flags_posn
_atom_site_refinement_flags_adp
_atom_site_refinement_flags_occupancy
_atom_site_disorder_assembly
_atom_site_disorder_group
Cl02 Cl 0.32392(5) 0.63004(3) 0.13573(5) 0.03711(19) Uani 1 1 d . . . . .
Cl03 Cl 0.38052(5) 0.53141(3) 0.33958(5) 0.03686(19) Uani 1 1 d . . . . .
Cl04 Cl -0.28326(6) 0.77756(3) 0.07753(6) 0.0431(2) Uani 1 1 d . . . . .
O005 O -0.02007(13) 0.59843(7) 0.36933(14) 0.0295(5) Uani 1 1 d . . . . .
O006 O -0.00905(13) 0.49356(8) 0.38478(14) 0.0310(5) Uani 1 1 d . . . . .
O007 O -0.17574(13) 0.63402(8) 0.26210(14) 0.0318(5) Uani 1 1 d . . . . .
O008 O -0.07477(13) 0.61494(8) 0.07820(14) 0.0318(5) Uani 1 1 d . . . . .
O009 O 0.05709(14) 0.55236(8) 0.15269(14) 0.0332(5) Uani 1 1 d . . . . .
O00A O -0.15073(14) 0.43163(8) 0.28622(14) 0.0343(5) Uani 1 1 d . . . . .
O00B O 0.58421(14) 0.54363(8) 0.43678(15) 0.0352(5) Uani 1 1 d . . . . .
O00C O 0.46016(14) 0.66770(8) 0.59547(15) 0.0374(5) Uani 1 1 d . . . . .
O00D O -0.26836(14) 0.52736(8) 0.25935(14) 0.0337(5) Uani 1 1 d . . . . .
O00E O 0.38403(15) 0.77097(9) 0.38705(15) 0.0412(5) Uani 1 1 d . . . . .
O00F O -0.2453(4) 0.5705(3) 0.0742(5) 0.0287(12) Uani 0.75 1 d . . P A 1
O00G O 0.52186(15) 0.66254(9) 0.21798(16) 0.0446(6) Uani 1 1 d . . . . .
O00I O 0.0099(3) 0.44387(18) 0.1806(3) 0.0296(9) Uani 0.75 1 d . . P A 1
N00J N 0.30572(16) 0.62053(10) 0.47804(17) 0.0299(5) Uani 1 1 d . . . . .
H00J H 0.297151 0.653781 0.498614 0.036 Uiso 1 1 calc R . . . .
N00K N 0.47795(16) 0.72231(10) 0.31661(17) 0.0320(6) Uani 1 1 d . . . . .
N00L N 0.54791(16) 0.61045(10) 0.52979(17) 0.0306(6) Uani 1 1 d . . . . .
N00M N 0.23748(16) 0.71470(10) 0.27608(17) 0.0321(6) Uani 1 1 d . . . . .
H00M H 0.229504 0.739097 0.315284 0.038 Uiso 1 1 calc R . . . .
O00N O -0.1738(3) 0.46016(16) 0.0796(3) 0.0323(8) Uani 0.75 1 d . . P A 1
C00P C 0.06654(19) 0.57924(11) 0.39838(19) 0.0254(6) Uani 1 1 d . . . . .
C00Q C 0.22825(19) 0.58604(11) 0.44914(19) 0.0261(6) Uani 1 1 d . . . . .
C00R C 0.07237(19) 0.52020(11) 0.40596(19) 0.0274(6) Uani 1 1 d . . . . .
C00S C 0.39098(19) 0.60642(11) 0.47644(19) 0.0266(6) Uani 1 1 d . . . . .
C00T C 0.07272(19) 0.60871(11) 0.16539(19) 0.0263(6) Uani 1 1 d . . . . .
C00U C -0.00050(19) 0.64261(11) 0.12441(19) 0.0268(6) Uani 1 1 d . . . . .
C00V C 0.14350(19) 0.61170(11) 0.41909(18) 0.0260(6) Uani 1 1 d . . . . .
H00V H 0.139259 0.651221 0.413091 0.031 Uiso 1 1 calc R . . . .
C00W C 0.00678(19) 0.70002(11) 0.1346(2) 0.0292(6) Uani 1 1 d . . . . .
H00W H -0.042585 0.723447 0.107795 0.035 Uiso 1 1 calc R . . . .
C00X C 0.15122(19) 0.63158(12) 0.21540(19) 0.0286(6) Uani 1 1 d . . . . .
H00X H 0.199991 0.608258 0.243933 0.034 Uiso 1 1 calc R . . . .
C00Y C 0.0864(2) 0.72346(12) 0.1841(2) 0.0307(7) Uani 1 1 d . . . . .
H00Y H 0.091406 0.762914 0.190762 0.037 Uiso 1 1 calc R . . . .
C00Z C 0.32237(19) 0.70475(12) 0.27185(19) 0.0289(6) Uani 1 1 d . . . . .
C010 C 0.3960(2) 0.73736(12) 0.3341(2) 0.0296(6) Uani 1 1 d . . . . .
C011 C 0.3651(2) 0.67356(12) 0.22170(19) 0.0295(6) Uani 1 1 d . . . . .
C012 C 0.15791(19) 0.68981(12) 0.22346(19) 0.0283(6) Uani 1 1 d . . . . .
C013 C -0.03554(19) 0.65729(11) 0.3587(2) 0.0291(6) Uani 1 1 d . . . . .
H01A H -0.011097 0.671751 0.310210 0.035 Uiso 1 1 calc R . . . .
H01B H -0.006170 0.677580 0.412629 0.035 Uiso 1 1 calc R . . . .
C014 C 0.4624(2) 0.68286(12) 0.2479(2) 0.0324(7) Uani 1 1 d . . . . .
C015 C 0.42886(19) 0.57117(11) 0.42823(19) 0.0277(6) Uani 1 1 d . . . . .
C016 C 0.2349(2) 0.52836(11) 0.45608(19) 0.0286(6) Uani 1 1 d . . . . .
H016 H 0.292585 0.511106 0.475674 0.034 Uiso 1 1 calc R . . . .
C017 C 0.6368(2) 0.62516(12) 0.5789(2) 0.0329(7) Uani 1 1 d . . . . .
C018 C 0.1566(2) 0.49572(11) 0.4342(2) 0.0289(6) Uani 1 1 d . . . . .
H018 H 0.161269 0.456156 0.438854 0.035 Uiso 1 1 calc R . . . .
C019 C 0.4678(2) 0.63284(11) 0.5421(2) 0.0301(6) Uani 1 1 d . . . . .
C01A C 0.56435(19) 0.74712(11) 0.3554(2) 0.0293(6) Uani 1 1 d . . . . .
C01B C 0.5279(2) 0.57109(11) 0.46052(19) 0.0287(6) Uani 1 1 d . . . . .
C01C C -0.0103(2) 0.43355(11) 0.3916(2) 0.0330(7) Uani 1 1 d . . . . .
H01C H 0.022125 0.421425 0.450593 0.040 Uiso 1 1 calc R . . . .
H01D H 0.019353 0.416210 0.348599 0.040 Uiso 1 1 calc R . . . .
C01D C 0.5914(2) 0.75230(12) 0.4445(2) 0.0333(7) Uani 1 1 d . . . . .
H01E H 0.553280 0.739390 0.480234 0.040 Uiso 1 1 calc R . . . .
C01E C -0.13607(19) 0.66412(12) 0.3393(2) 0.0329(7) Uani 1 1 d . . . . .
H01F H -0.159607 0.649688 0.388455 0.039 Uiso 1 1 calc R . . . .
H01G H -0.152082 0.704248 0.331430 0.039 Uiso 1 1 calc R . . . .
C01F C -0.1575(2) 0.64666(13) 0.0498(2) 0.0352(7) Uani 1 1 d . . . . .
H01H H -0.150184 0.675495 0.006993 0.042 Uiso 1 1 calc R . . . .
H01I H -0.173709 0.665418 0.099823 0.042 Uiso 1 1 calc R . . . .
C01G C -0.1081(2) 0.41701(12) 0.3737(2) 0.0351(7) Uani 1 1 d . . . . .
H01J H -0.113266 0.376215 0.382222 0.042 Uiso 1 1 calc R . . . .
H01K H -0.138317 0.436614 0.414330 0.042 Uiso 1 1 calc R . . . .
C01H C -0.2969(2) 0.57704(13) 0.2956(2) 0.0369(7) Uani 1 1 d . . . . .
H01L H -0.266950 0.579434 0.358292 0.044 Uiso 1 1 calc R . . . .
H01M H -0.363485 0.576028 0.289580 0.044 Uiso 1 1 calc R . . . .
C01I C 0.7030(2) 0.63903(12) 0.5365(2) 0.0381(8) Uani 1 1 d . . . . .
H01N H 0.690776 0.637646 0.474816 0.046 Uiso 1 1 calc R . . . .
C01J C -0.2906(2) 0.47809(13) 0.3007(2) 0.0384(7) Uani 1 1 d . . . . .
H01O H -0.357394 0.473274 0.287613 0.046 Uiso 1 1 calc R . . . .
H01P H -0.267910 0.481346 0.364575 0.046 Uiso 1 1 calc R . . . .
C01K C 0.1280(2) 0.51439(12) 0.1898(2) 0.0392(8) Uani 1 1 d . . . . .
H01Q H 0.139605 0.514519 0.254059 0.047 Uiso 1 1 calc R . . . .
H01R H 0.184872 0.524352 0.172784 0.047 Uiso 1 1 calc R . . . .
C01L C -0.2721(2) 0.62724(13) 0.2487(2) 0.0359(7) Uani 1 1 d . . . . .
H01S H -0.299384 0.623275 0.185578 0.043 Uiso 1 1 calc R . . . .
H01T H -0.298066 0.661222 0.269235 0.043 Uiso 1 1 calc R . . . .
C01M C 0.7023(2) 0.78933(13) 0.3399(3) 0.0430(8) Uani 1 1 d . . . . .
H01U H 0.740784 0.801871 0.304275 0.052 Uiso 1 1 calc R . . . .
C01N C 0.6188(2) 0.76595(12) 0.3021(2) 0.0365(7) Uani 1 1 d . . . . .
H01V H 0.599028 0.762864 0.240643 0.044 Uiso 1 1 calc R . . . .
C01O C 0.6541(2) 0.62727(13) 0.6694(2) 0.0406(8) Uani 1 1 d . . . . .
H01W H 0.608297 0.617005 0.698440 0.049 Uiso 1 1 calc R . . . .
C01P C 0.7885(2) 0.65521(13) 0.5851(3) 0.0467(9) Uani 1 1 d . . . . .
H01X H 0.835115 0.664395 0.556460 0.056 Uiso 1 1 calc R . . . .
C01Q C 0.6749(2) 0.77657(13) 0.4817(2) 0.0392(8) Uani 1 1 d . . . . .
H01Y H 0.693976 0.780789 0.543003 0.047 Uiso 1 1 calc R . . . .
C01R C 0.7301(2) 0.79452(13) 0.4290(3) 0.0420(8) Uani 1 1 d . . . . .
H01Z H 0.787616 0.810573 0.454371 0.050 Uiso 1 1 calc R . . . .
C01S C -0.2476(2) 0.42852(13) 0.2679(2) 0.0388(8) Uani 1 1 d . . . . .
H01 H -0.265254 0.394135 0.294654 0.047 Uiso 1 1 calc R . . . .
H H -0.271672 0.425537 0.204126 0.047 Uiso 1 1 calc R . . . .
C01U C 0.7389(2) 0.64451(15) 0.7167(3) 0.0488(9) Uani 1 1 d . . . . .
H1 H 0.750979 0.647062 0.778328 0.059 Uiso 1 1 calc R . . . .
C01V C -0.2294(2) 0.60551(14) 0.0089(2) 0.0398(8) Uani 1 1 d . . . . .
H2 H -0.285970 0.625429 -0.019554 0.048 Uiso 0.75 1 calc R . P A 1
HA H -0.209066 0.583240 -0.035737 0.048 Uiso 0.75 1 calc R . P A 1
HB H -0.219289 0.592265 -0.047347 0.048 Uiso 0.25 1 calc R . P A 2
HC H -0.290211 0.623167 -0.001815 0.048 Uiso 0.25 1 calc R . P A 2
C01W C 0.8056(2) 0.65791(14) 0.6741(3) 0.0531(10) Uani 1 1 d . . . . .
H3 H 0.863961 0.669120 0.706707 0.064 Uiso 1 1 calc R . . . .
C01Y C 0.0938(3) 0.45812(13) 0.1536(3) 0.0512(10) Uani 1 1 d . . . . .
H4 H 0.081583 0.458942 0.089304 0.061 Uiso 0.75 1 calc R . P A 1
HD H 0.140703 0.429301 0.175131 0.061 Uiso 0.75 1 calc R . P A 1
HE H 0.055225 0.461196 0.093830 0.061 Uiso 0.25 1 calc R . P A 2
HF H 0.144427 0.431844 0.153865 0.061 Uiso 0.25 1 calc R . P A 2
C01Z C -0.2990(4) 0.5229(2) 0.0425(3) 0.0321(10) Uani 0.75 1 d . . P A 1
H5 H -0.350544 0.534529 -0.005311 0.039 Uiso 0.75 1 calc R . P A 1
HG H -0.324251 0.507273 0.089764 0.039 Uiso 0.75 1 calc R . P A 1
C020 C -0.0455(5) 0.4017(2) 0.1294(5) 0.0341(13) Uani 0.75 1 d . . P A 1
H02A H -0.080139 0.381885 0.166039 0.041 Uiso 0.75 1 calc R . P A 1
H02B H -0.005683 0.374074 0.110145 0.041 Uiso 0.75 1 calc R . P A 1
C021 C -0.1107(4) 0.4250(2) 0.0512(4) 0.0347(10) Uani 0.75 1 d . . P A 1
H02C H -0.077308 0.446722 0.015444 0.042 Uiso 0.75 1 calc R . P A 1
H02D H -0.143256 0.394104 0.015134 0.042 Uiso 0.75 1 calc R . P A 1
C022 C -0.2451(5) 0.4780(3) 0.0095(4) 0.0385(14) Uani 0.75 1 d . . P A 1
H02E H -0.285108 0.445951 -0.013438 0.046 Uiso 0.75 1 calc R . P A 1
H02F H -0.219710 0.492972 -0.038058 0.046 Uiso 0.75 1 calc R . P A 1
K1 K -0.10421(4) 0.53238(2) 0.21528(4) 0.03056(16) Uani 1 1 d . . . . .
O1 O 0.17051(17) 0.78037(11) 0.39108(17) 0.0493(6) Uani 1 1 d . . . . .
H1A H 0.185249 0.765951 0.442955 0.074 Uiso 1 1 d G . . . .
H1B H 0.113781 0.790039 0.383990 0.074 Uiso 1 1 d G . . . .
O3 O -0.0045(2) 0.8157(2) 0.3937(3) 0.1015(13) Uani 1 1 d . . . . .
H3A H -0.012483 0.789314 0.429042 0.152 Uiso 1 1 d G . . . .
H3B H -0.042473 0.811229 0.343540 0.152 Uiso 1 1 d G . . . .
O2 O -0.11754(18) 0.79448(14) 0.23584(17) 0.0588(7) Uani 1 1 d . . . . .
H2C H -0.087259 0.811736 0.203158 0.088 Uiso 1 1 d G . . . .
H2D H -0.167329 0.783808 0.200124 0.088 Uiso 1 1 d G . . . .
O4 O 0.0183(3) 0.76838(17) 0.5543(3) 0.0744(11) Uiso 0.8 1 d . . P B 1
O5 O -0.4547(4) 0.4322(2) 0.0687(4) 0.0585(14) Uiso 0.5 1 d . . P C 1
O6 O -0.4897(4) 0.4609(2) -0.1072(4) 0.0617(14) Uiso 0.5 1 d . . P D 1
O7 O 0.0788(9) 0.8398(5) 0.5557(9) 0.053(3) Uiso 0.2 1 d . . P E 2
O8 O -0.0040(9) 0.7174(5) 0.5689(9) 0.052(3) Uiso 0.2 1 d . . P F 2
O9 O -0.4997(10) 0.5096(7) -0.1235(10) 0.069(4) Uiso 0.2 1 d . . P G 2
O10 O -0.5000(10) 0.4732(6) 0.0283(10) 0.066(4) Uiso 0.2 1 d . . P H 2
C2 C -0.1923(11) 0.4642(6) 0.0191(14) 0.035(3) Uani 0.25 1 d . . P A 2
H2A H -0.221969 0.430868 -0.012425 0.042 Uiso 0.25 1 calc R . P A 2
H2B H -0.157966 0.483362 -0.018566 0.042 Uiso 0.25 1 calc R . P A 2
O12 O -0.1317(8) 0.4473(5) 0.0970(9) 0.032(3) Uani 0.25 1 d . . P A 2
C4 C -0.0025(10) 0.3963(6) 0.1631(11) 0.028(3) Uani 0.25 1 d . . P A 2
H4A H -0.038314 0.378379 0.200503 0.034 Uiso 0.25 1 calc R . P A 2
H4B H 0.041544 0.368297 0.151649 0.034 Uiso 0.25 1 calc R . P A 2
O11 O 0.0468(8) 0.4432(6) 0.2090(9) 0.031(3) Uani 0.25 1 d . . P A 2
C10 C -0.2608(10) 0.5016(8) 0.0369(12) 0.031(3) Uani 0.25 1 d . . P A 2
H10A H -0.291428 0.483331 0.078360 0.037 Uiso 0.25 1 calc R . P A 2
H10B H -0.307197 0.508436 -0.017801 0.037 Uiso 0.25 1 calc R . P A 2
C11 C -0.0639(11) 0.4123(6) 0.0801(14) 0.029(3) Uani 0.25 1 d . . P A 2
H11A H -0.029490 0.432142 0.043224 0.035 Uiso 0.25 1 calc R . P A 2
H11B H -0.091723 0.378522 0.048580 0.035 Uiso 0.25 1 calc R . P A 2
O17 O -0.2234(14) 0.5557(9) 0.0733(16) 0.027(4) Uani 0.25 1 d . . P A 2

loop_
_atom_site_aniso_label
_atom_site_aniso_U_11
_atom_site_aniso_U_22
_atom_site_aniso_U_33
_atom_site_aniso_U_23
_atom_site_aniso_U_13
_atom_site_aniso_U_12
Cl02 0.0360(4) 0.0416(4) 0.0339(4) -0.0127(3) 0.0088(3) 0.0005(3)
Cl03 0.0351(4) 0.0436(4) 0.0341(4) -0.0095(3) 0.0125(3) 0.0005(3)
Cl04 0.0421(5) 0.0369(4) 0.0513(5) 0.0033(4) 0.0130(4) 0.0029(3)
O005 0.0261(10) 0.0188(9) 0.0437(13) -0.0001(8) 0.0086(9) 0.0008(7)
O006 0.0322(11) 0.0199(10) 0.0438(13) 0.0003(8) 0.0149(9) -0.0022(8)
O007 0.0271(11) 0.0326(11) 0.0359(12) -0.0017(9) 0.0081(9) -0.0011(8)
O008 0.0309(11) 0.0270(10) 0.0389(12) -0.0003(9) 0.0110(9) -0.0047(8)
O009 0.0417(12) 0.0203(10) 0.0420(13) 0.0010(9) 0.0188(10) 0.0009(8)
O00A 0.0409(12) 0.0296(11) 0.0380(13) -0.0025(9) 0.0207(10) -0.0090(9)
O00B 0.0317(11) 0.0345(11) 0.0430(13) -0.0029(9) 0.0156(10) 0.0085(9)
O00C 0.0315(11) 0.0336(11) 0.0489(14) -0.0129(10) 0.0130(10) 0.0038(9)
O00D 0.0387(12) 0.0325(11) 0.0342(12) -0.0006(9) 0.0171(10) -0.0060(9)
O00E 0.0355(12) 0.0486(13) 0.0430(14) -0.0182(11) 0.0165(10) -0.0036(10)
O00F 0.030(3) 0.028(3) 0.0298(19) -0.001(2) 0.010(2) -0.0050(19)
O00G 0.0350(12) 0.0456(13) 0.0557(16) -0.0176(11) 0.0153(11) 0.0049(10)
O00I 0.034(3) 0.0233(18) 0.039(3) 0.0002(17) 0.0229(19) -0.0033(19)
N00J 0.0267(13) 0.0255(12) 0.0396(15) -0.0042(10) 0.0122(11) 0.0022(9)
N00K 0.0285(13) 0.0329(13) 0.0355(15) -0.0072(11) 0.0097(11) 0.0017(10)
N00L 0.0265(13) 0.0272(13) 0.0396(15) -0.0037(10) 0.0107(11) 0.0053(9)
N00M 0.0290(13) 0.0334(13) 0.0367(15) -0.0091(11) 0.0136(11) -0.0018(10)
O00N 0.041(3) 0.030(2) 0.028(3) -0.0040(17) 0.013(2) -0.0001(17)
C00P 0.0297(15) 0.0217(13) 0.0272(15) -0.0003(11) 0.0117(12) 0.0022(11)
C00Q 0.0271(14) 0.0278(15) 0.0264(15) -0.0010(11) 0.0124(12) 0.0009(11)
C00R 0.0314(15) 0.0251(14) 0.0291(16) -0.0010(11) 0.0137(12) -0.0006(11)
C00S 0.0273(14) 0.0237(14) 0.0306(16) 0.0053(11) 0.0108(12) 0.0029(11)
C00T 0.0341(16) 0.0203(13) 0.0296(16) 0.0005(11) 0.0174(13) -0.0011(11)
C00U 0.0298(15) 0.0248(14) 0.0296(16) -0.0018(11) 0.0146(12) -0.0029(11)
C00V 0.0302(15) 0.0223(14) 0.0272(15) -0.0008(11) 0.0105(12) 0.0014(11)
C00W 0.0290(15) 0.0241(14) 0.0372(17) 0.0029(12) 0.0133(13) 0.0002(11)
C00X 0.0297(15) 0.0291(15) 0.0313(16) 0.0039(12) 0.0156(13) 0.0051(11)
C00Y 0.0356(16) 0.0221(14) 0.0392(18) -0.0024(12) 0.0184(14) -0.0033(11)
C00Z 0.0319(16) 0.0273(14) 0.0289(16) 0.0003(12) 0.0099(12) -0.0013(11)
C010 0.0296(15) 0.0303(15) 0.0305(16) -0.0006(12) 0.0100(13) 0.0005(11)
C011 0.0313(15) 0.0309(15) 0.0268(15) -0.0041(12) 0.0078(12) 0.0006(12)
C012 0.0282(15) 0.0296(15) 0.0297(16) -0.0019(12) 0.0119(12) -0.0015(11)
C013 0.0302(15) 0.0196(14) 0.0381(17) 0.0005(12) 0.0093(13) 0.0026(11)
C014 0.0340(16) 0.0305(15) 0.0341(17) -0.0035(13) 0.0106(13) 0.0036(12)
C015 0.0284(15) 0.0276(14) 0.0291(16) 0.0018(12) 0.0106(12) 0.0002(11)
C016 0.0299(15) 0.0289(15) 0.0305(16) 0.0022(12) 0.0142(12) 0.0075(11)
C017 0.0268(15) 0.0240(14) 0.048(2) -0.0046(13) 0.0082(14) 0.0055(11)
C018 0.0375(16) 0.0200(14) 0.0340(17) 0.0016(11) 0.0181(13) 0.0019(11)
C019 0.0305(15) 0.0237(14) 0.0395(18) 0.0022(12) 0.0152(13) 0.0044(11)
C01A 0.0264(15) 0.0211(14) 0.0416(18) -0.0012(12) 0.0102(13) 0.0021(11)
C01B 0.0332(16) 0.0247(14) 0.0300(16) 0.0025(11) 0.0112(13) 0.0037(11)
C01C 0.0431(17) 0.0180(14) 0.0443(19) 0.0012(12) 0.0232(15) -0.0007(12)
C01D 0.0343(16) 0.0290(15) 0.0375(18) 0.0020(13) 0.0101(14) -0.0007(12)
C01E 0.0296(15) 0.0293(15) 0.0409(18) -0.0046(13) 0.0107(13) 0.0023(12)
C01F 0.0298(16) 0.0374(17) 0.0402(18) 0.0078(14) 0.0120(14) -0.0011(12)
C01G 0.0462(18) 0.0252(15) 0.0407(19) 0.0010(13) 0.0241(15) -0.0073(12)
C01H 0.0315(16) 0.0392(17) 0.0425(19) -0.0041(14) 0.0136(14) 0.0007(13)
C01I 0.0336(17) 0.0259(15) 0.057(2) -0.0051(14) 0.0148(15) 0.0057(12)
C01J 0.0415(18) 0.0380(17) 0.0416(19) 0.0017(14) 0.0218(15) -0.0071(13)
C01K 0.054(2) 0.0276(16) 0.047(2) 0.0072(14) 0.0340(17) 0.0126(13)
C01L 0.0262(15) 0.0367(17) 0.0434(19) 0.0016(14) 0.0054(14) -0.0007(12)
C01M 0.0430(19) 0.0289(16) 0.067(3) -0.0073(16) 0.0331(18) -0.0009(13)
C01N 0.0415(18) 0.0281(15) 0.045(2) -0.0025(13) 0.0207(15) 0.0060(13)
C01O 0.0367(18) 0.0362(17) 0.047(2) -0.0045(15) 0.0066(15) 0.0116(13)
C01P 0.0315(17) 0.0316(17) 0.078(3) -0.0110(17) 0.0155(18) 0.0057(13)
C01Q 0.0359(18) 0.0335(17) 0.045(2) -0.0024(14) 0.0037(15) -0.0022(13)
C01R 0.0319(17) 0.0305(16) 0.065(2) -0.0090(16) 0.0144(16) -0.0024(13)
C01S 0.0415(18) 0.0344(17) 0.045(2) -0.0007(14) 0.0183(15) -0.0131(13)
C01U 0.042(2) 0.045(2) 0.053(2) -0.0139(17) -0.0017(17) 0.0156(15)
C01V 0.0383(18) 0.0482(19) 0.0339(18) 0.0061(15) 0.0106(14) -0.0097(14)
C01W 0.0340(19) 0.040(2) 0.079(3) -0.0221(19) 0.0013(19) 0.0095(14)
C01Y 0.078(3) 0.0258(17) 0.068(3) 0.0052(16) 0.054(2) 0.0063(16)
C01Z 0.028(3) 0.036(3) 0.033(2) -0.002(2) 0.009(2) -0.010(2)
C020 0.042(4) 0.016(2) 0.048(4) -0.004(3) 0.019(3) -0.002(3)
C021 0.042(3) 0.028(2) 0.037(3) -0.011(2) 0.016(3) -0.006(2)
C022 0.052(4) 0.036(3) 0.029(3) -0.011(2) 0.012(3) -0.004(3)
K1 0.0394(4) 0.0262(3) 0.0313(4) -0.0039(3) 0.0188(3) -0.0074(3)
O1 0.0449(14) 0.0638(17) 0.0420(15) -0.0119(12) 0.0159(12) 0.0074(12)
O3 0.060(2) 0.166(4) 0.071(2) -0.018(2) 0.0020(19) 0.030(2)
O2 0.0463(15) 0.089(2) 0.0455(16) 0.0043(15) 0.0199(12) -0.0066(14)
C2 0.019(7) 0.029(7) 0.052(12) -0.001(7) 0.000(8) 0.008(6)
O12 0.032(6) 0.025(6) 0.037(7) -0.005(5) 0.005(6) 0.003(4)
C4 0.027(8) 0.025(8) 0.033(9) 0.002(6) 0.007(6) 0.003(6)
O11 0.024(7) 0.023(5) 0.044(8) -0.002(5) 0.006(5) -0.011(5)
C10 0.011(7) 0.038(11) 0.041(10) 0.004(8) 0.002(7) -0.009(7)
C11 0.018(8) 0.024(8) 0.040(11) -0.001(7) -0.004(8) 0.001(5)
O17 0.027(9) 0.033(10) 0.027(6) 0.011(7) 0.017(6) 0.006(5)

loop_
_atom_type_symbol
_atom_type_description
_atom_type_scat_dispersion_real
_atom_type_scat_dispersion_imag
_atom_type_scat_source
C C 0.0033 0.0016 'International Tables Vol C Tables 4.2.6.8 and 6.1.1.4'
H H 0.0000 0.0000 'International Tables Vol C Tables 4.2.6.8 and 6.1.1.4'
Cl Cl 0.1484 0.1585 'International Tables Vol C Tables 4.2.6.8 and 6.1.1.4'
K K 0.2009 0.2494 'International Tables Vol C Tables 4.2.6.8 and 6.1.1.4'
N N 0.0061 0.0033 'International Tables Vol C Tables 4.2.6.8 and 6.1.1.4'
O O 0.0106 0.0060 'International Tables Vol C Tables 4.2.6.8 and 6.1.1.4'

loop_
_exptl_crystal_face_index_h
_exptl_crystal_face_index_k
_exptl_crystal_face_index_l
_exptl_crystal_face_perp_dist
0 1 -1 0.0152
0 -1 1 0.0170
-1 -2 -1 0.0792
2 -1 0 0.0862
-2 1 0 0.1186
0 1 0 0.0512
-1 0 1 0.1133
1 -2 -1 0.1027
0 -1 0 0.0726
-1 2 2 0.0859
2 1 1 0.0754

loop_
_geom_angle_atom_site_label_1
_geom_angle_atom_site_label_2
_geom_angle_atom_site_label_3
_geom_angle
_geom_angle_site_symmetry_1
_geom_angle_site_symmetry_3
_geom_angle_publ_flag
C00P O005 C013 119.3(2) . . ?
C00P O005 K1 107.09(15) . . ?
C013 O005 K1 113.94(16) . . ?
C00R O006 C01C 118.5(2) . . ?
C00R O006 K1 107.71(16) . . ?
C01C O006 K1 112.21(17) . . ?
C01E O007 C01L 113.1(2) . . ?
C01E O007 K1 123.29(16) . . ?
C01L O007 K1 107.67(16) . . ?
C00U O008 C01F 117.3(2) . . ?
C00U O008 K1 100.04(16) . . ?
C01F O008 K1 107.49(16) . . ?
C00T O009 C01K 118.6(2) . . ?
C00T O009 K1 104.05(15) . . ?
C01K O009 K1 111.77(17) . . ?
C01G O00A C01S 113.1(2) . . ?
C01G O00A K1 119.87(16) . . ?
C01S O00A K1 107.76(17) . . ?
C01H O00D K1 116.41(16) . . ?
C01J O00D C01H 112.0(2) . . ?
C01J O00D K1 118.70(18) . . ?
C01V O00F C01Z 113.8(6) . . ?
C01V O00F K1 122.9(4) . . ?
C01Z O00F K1 106.3(4) . . ?
C01Y O00I K1 119.0(3) . . ?
C020 O00I C01Y 115.3(4) . . ?
C020 O00I K1 109.2(3) . . ?
C00S N00J C00Q 125.1(2) . . ?
C010 N00K C014 109.5(2) . . ?
C010 N00K C01A 125.3(2) . . ?
C014 N00K C01A 124.9(2) . . ?
C019 N00L C017 125.0(3) . . ?
C019 N00L C01B 109.3(2) . . ?
C01B N00L C017 125.7(2) . . ?
C00Z N00M C012 126.4(3) . . ?
C021 O00N K1 116.9(3) . . ?
C022 O00N C021 112.1(5) . . ?
C022 O00N K1 120.0(3) . . ?
O005 C00P C00R 113.5(2) . . ?
O005 C00P C00V 125.8(2) . . ?
C00V C00P C00R 120.7(3) . . ?
C00V C00Q N00J 118.5(2) . . ?
C016 C00Q N00J 121.0(3) . . ?
C016 C00Q C00V 120.4(3) . . ?
O006 C00R C00P 114.3(2) . . ?
O006 C00R C018 126.7(2) . . ?
O006 C00R K1 50.86(13) . . ?
C00P C00R K1 80.01(17) . . ?
C018 C00R C00P 119.0(3) . . ?
C018 C00R K1 140.0(2) . . ?
N00J C00S C015 135.0(3) . . ?
N00J C00S C019 118.2(3) . . ?
C015 C00S C019 106.8(2) . . ?
O009 C00T C00U 114.1(2) . . ?
O009 C00T C00X 124.7(3) . . ?
O009 C00T K1 53.45(13) . . ?
C00U C00T K1 80.84(16) . . ?
C00X C00T C00U 121.2(2) . . ?
C00X C00T K1 133.19(19) . . ?
O008 C00U C00T 115.5(2) . . ?
O008 C00U C00W 125.3(3) . . ?
C00W C00U C00T 119.1(3) . . ?
C00P C00V C00Q 119.4(3) . . ?
C00U C00W C00Y 120.0(3) . . ?
C00T C00X C012 118.8(3) . . ?
C012 C00Y C00W 120.3(3) . . ?
N00M C00Z C010 116.6(3) . . ?
N00M C00Z C011 136.9(3) . . ?
C011 C00Z C010 106.4(2) . . ?
O00E C010 N00K 127.1(3) . . ?
O00E C010 C00Z 125.8(3) . . ?
N00K C010 C00Z 107.1(2) . . ?
C00Z C011 Cl02 131.6(2) . . ?
C00Z C011 C014 109.9(3) . . ?
C014 C011 Cl02 118.4(2) . . ?
C00X C012 N00M 120.2(3) . . ?
C00Y C012 N00M 119.2(3) . . ?
C00Y C012 C00X 120.6(3) . . ?
O005 C013 C01E 105.3(2) . . ?
O00G C014 N00K 124.2(3) . . ?
O00G C014 C011 128.6(3) . . ?
N00K C014 C011 107.1(2) . . ?
C00S C015 Cl03 130.8(2) . . ?
C00S C015 C01B 109.9(3) . . ?
C01B C015 Cl03 119.3(2) . . ?
C00Q C016 C018 119.8(3) . . ?
C01I C017 N00L 119.8(3) . . ?
C01I C017 C01O 120.7(3) . . ?
C01O C017 N00L 119.4(3) . . ?
C00R C018 C016 120.7(3) . . ?
O00C C019 N00L 126.6(3) . . ?
O00C C019 C00S 125.8(3) . . ?
N00L C019 C00S 107.6(2) . . ?
C01D C01A N00K 119.7(3) . . ?
C01D C01A C01N 121.1(3) . . ?
C01N C01A N00K 119.2(3) . . ?
O00B C01B N00L 124.2(3) . . ?
O00B C01B C015 129.3(3) . . ?
N00L C01B C015 106.4(2) . . ?
O006 C01C C01G 106.3(2) . . ?
C01A C01D C01Q 119.4(3) . . ?
O007 C01E C013 109.0(2) . . ?
O008 C01F C01V 106.2(3) . . ?
O00A C01G C01C 108.7(2) . . ?
O00D C01H C01L 109.3(3) . . ?
C017 C01I C01P 119.2(4) . . ?
O00D C01J C01S 108.9(3) . . ?
O009 C01K C01Y 104.8(3) . . ?
O007 C01L C01H 112.4(2) . . ?
O007 C01L K1 49.62(13) . . ?
C01H C01L K1 80.47(17) . . ?
C01R C01M C01N 120.4(3) . . ?
C01M C01N C01A 118.9(3) . . ?
C01U C01O C017 119.3(3) . . ?
C01W C01P C01I 120.3(4) . . ?
C01R C01Q C01D 119.6(3) . . ?
C01M C01R C01Q 120.5(3) . . ?
O00A C01S C01J 113.4(3) . . ?
O00A C01S K1 49.53(13) . . ?
C01J C01S K1 82.40(16) . . ?
C01W C01U C01O 119.9(4) . . ?
O00F C01V C01F 108.0(4) . . ?
C01F C01V O17 107.2(10) . . ?
C01P C01W C01U 120.6(3) . . ?
O00I C01Y C01K 109.8(3) . . ?
O11 C01Y C01K 100.5(6) . . ?
O00F C01Z C022 112.4(4) . . ?
O00F C01Z K1 51.0(3) . . ?
C022 C01Z K1 83.8(3) . . ?
O00I C020 C021 113.0(4) . . ?
O00N C021 C020 108.7(5) . . ?
O00N C022 C01Z 108.5(4) . . ?
O005 K1 O008 97.75(6) . . ?
O006 K1 O005 51.40(5) . . ?
O006 K1 O008 138.33(6) . . ?
O006 K1 O009 95.43(6) . . ?
O007 K1 O005 55.79(6) . . ?
O007 K1 O006 99.87(6) . . ?
O007 K1 O008 76.05(6) . . ?
O007 K1 O009 110.81(6) . . ?
O007 K1 O00F 70.57(13) . . ?
O007 K1 O00I 165.87(10) . . ?
O009 K1 O005 87.65(6) . . ?
O009 K1 O008 50.89(6) . . ?
O00A K1 O005 103.30(6) . . ?
O00A K1 O006 58.06(6) . . ?
O00A K1 O007 118.87(6) . . ?
O00A K1 O008 158.69(6) . . ?
O00A K1 O009 126.18(6) . . ?
O00A K1 O00F 111.95(17) . . ?
O00A K1 O00I 70.34(10) . . ?
O00D K1 O005 93.13(6) . . ?
O00D K1 O006 91.93(6) . . ?
O00D K1 O007 62.89(6) . . ?
O00D K1 O008 120.31(6) . . ?
O00D K1 O009 171.14(6) . . ?
O00D K1 O00A 62.19(6) . . ?
O00D K1 O00F 69.84(16) . . ?
O00D K1 O00I 129.87(10) . . ?
O00D K1 O00N 88.14(10) . . ?
O00F K1 O005 125.23(14) . . ?
O00F K1 O006 161.67(16) . . ?
O00F K1 O008 56.18(17) . . ?
O00F K1 O009 102.56(16) . . ?
O00F K1 O00I 117.45(15) . . ?
O00I K1 O005 113.17(9) . . ?
O00I K1 O006 75.43(10) . . ?
O00I K1 O008 98.41(10) . . ?
O00I K1 O009 57.23(9) . . ?
O00N K1 O005 173.77(11) . . ?
O00N K1 O006 122.49(11) . . ?
O00N K1 O007 129.83(12) . . ?
O00N K1 O008 86.84(10) . . ?
O00N K1 O009 92.04(10) . . ?
O00N K1 O00A 71.92(10) . . ?
O00N K1 O00F 60.90(17) . . ?
O00N K1 O00I 61.75(13) . . ?
O12 K1 O005 159.7(3) . . ?
O12 K1 O006 111.1(3) . . ?
O12 K1 O007 144.5(3) . . ?
O12 K1 O008 91.1(3) . . ?
O12 K1 O009 83.8(3) . . ?
O12 K1 O00A 67.9(3) . . ?
O12 K1 O00D 98.1(3) . . ?
O17 K1 O005 133.0(4) . . ?
O17 K1 O006 165.9(5) . . ?
O17 K1 O007 79.1(4) . . ?
O17 K1 O008 55.3(5) . . ?
O17 K1 O009 98.1(5) . . ?
O17 K1 O00A 109.9(6) . . ?
O17 K1 O00D 75.0(5) . . ?
O17 K1 O12 66.7(5) . . ?
O9 O10 O10 109.6(15) 3_465 3_465 ?
O12 C2 K1 47.3(8) . . ?
O12 C2 C10 110.8(16) . . ?
C10 C2 K1 71.3(9) . . ?
C2 O12 K1 110.4(9) . . ?
C11 O12 K1 125.2(9) . . ?
C11 O12 C2 111.1(14) . . ?
O11 C4 C11 112.9(13) . . ?
C01Y O11 K1 110.7(7) . . ?
C01Y O11 C4 100.0(11) . . ?
C4 O11 K1 104.4(8) . . ?
C2 C10 K1 84.3(9) . . ?
C2 C10 O17 113.0(12) . . ?
O17 C10 K1 48.7(9) . . ?
O12 C11 C4 108.9(15) . . ?
C01V O17 K1 130.8(14) . . ?
C10 O17 C01V 117.2(17) . . ?
C10 O17 K1 106.0(11) . . ?

loop_
_geom_bond_atom_site_label_1
_geom_bond_atom_site_label_2
_geom_bond_distance
_geom_bond_site_symmetry_2
_geom_bond_publ_flag
Cl02 C011 1.709(3) . ?
Cl03 C015 1.709(3) . ?
O005 C00P 1.363(3) . ?
O005 C013 1.430(3) . ?
O005 K1 2.930(2) . ?
O006 C00R 1.358(3) . ?
O006 C01C 1.439(3) . ?
O006 K1 2.881(2) . ?
O007 C01E 1.423(4) . ?
O007 C01L 1.434(3) . ?
O007 K1 2.829(2) . ?
O008 C00U 1.360(3) . ?
O008 C01F 1.442(4) . ?
O008 K1 3.042(2) . ?
O009 C00T 1.374(3) . ?
O009 C01K 1.422(4) . ?
O009 K1 2.884(2) . ?
O00A C01G 1.425(4) . ?
O00A C01S 1.429(4) . ?
O00A K1 2.816(2) . ?
O00B C01B 1.205(3) . ?
O00C C019 1.211(4) . ?
O00D C01H 1.429(4) . ?
O00D C01J 1.426(4) . ?
O00D K1 2.738(2) . ?
O00E C010 1.205(4) . ?
O00F C01V 1.393(9) . ?
O00F C01Z 1.419(9) . ?
O00F K1 2.850(7) . ?
O00G C014 1.213(4) . ?
O00I C01Y 1.474(5) . ?
O00I C020 1.433(7) . ?
O00I K1 2.865(4) . ?
N00J C00Q 1.418(4) . ?
N00J C00S 1.341(4) . ?
N00K C010 1.381(4) . ?
N00K C014 1.416(4) . ?
N00K C01A 1.435(4) . ?
N00L C017 1.430(4) . ?
N00L C019 1.382(4) . ?
N00L C01B 1.421(4) . ?
N00M C00Z 1.325(4) . ?
N00M C012 1.423(4) . ?
O00N C021 1.424(6) . ?
O00N C022 1.417(7) . ?
O00N K1 2.762(4) . ?
C00P C00R 1.417(4) . ?
C00P C00V 1.374(4) . ?
C00Q C00V 1.401(4) . ?
C00Q C016 1.385(4) . ?
C00R C018 1.378(4) . ?
C00R K1 3.539(3) . ?
C00S C015 1.352(4) . ?
C00S C019 1.503(4) . ?
C00T C00U 1.402(4) . ?
C00T C00X 1.376(4) . ?
C00T K1 3.483(3) . ?
C00U C00W 1.383(4) . ?
C00W C00Y 1.391(4) . ?
C00X C012 1.399(4) . ?
C00Y C012 1.374(4) . ?
C00Z C010 1.517(4) . ?
C00Z C011 1.359(4) . ?
C011 C014 1.451(4) . ?
C013 C01E 1.489(4) . ?
C015 C01B 1.465(4) . ?
C016 C018 1.393(4) . ?
C017 C01I 1.371(5) . ?
C017 C01O 1.395(5) . ?
C01A C01D 1.377(4) . ?
C01A C01N 1.385(4) . ?
C01C C01G 1.494(4) . ?
C01D C01Q 1.390(4) . ?
C01F C01V 1.497(4) . ?
C01H C01L 1.505(4) . ?
C01I C01P 1.396(5) . ?
C01J C01S 1.503(5) . ?
C01K C01Y 1.505(5) . ?
C01L K1 3.539(3) . ?
C01M C01N 1.384(5) . ?
C01M C01R 1.377(5) . ?
C01O C01U 1.388(5) . ?
C01P C01W 1.371(6) . ?
C01Q C01R 1.380(5) . ?
C01S K1 3.525(3) . ?
C01U C01W 1.378(6) . ?
C01V O17 1.56(2) . ?
C01Y O11 1.302(15) . ?
C01Z C022 1.515(8) . ?
C01Z K1 3.523(5) . ?
C020 C021 1.495(8) . ?
K1 O12 2.728(12) . ?
K1 O17 2.59(2) . ?
O9 O10 1.56(2) 3_465 ?
O10 O10 1.56(3) 3_465 ?
C2 O12 1.41(2) . ?
C2 C10 1.45(2) . ?
O12 C11 1.397(19) . ?
C4 O11 1.446(19) . ?
C4 C11 1.47(2) . ?
C10 O17 1.47(3) . ?

loop_
_exptl_oxdiff_crystal_face_indexfrac_h
_exptl_oxdiff_crystal_face_indexfrac_k
_exptl_oxdiff_crystal_face_indexfrac_l
_exptl_oxdiff_crystal_face_x
_exptl_oxdiff_crystal_face_y
_exptl_oxdiff_crystal_face_z
0.0000 1.0000 -1.0000 0.0392 -0.0376 0.0077
-0.0000 -1.0000 1.0000 -0.0392 0.0376 -0.0077
-1.0000 -2.0000 -1.0000 0.0714 0.0413 -0.0470
2.0000 -1.0002 0.0000 -0.0730 -0.0367 -0.0593
-2.0000 1.0002 -0.0000 0.0730 0.0367 0.0593
-0.0000 1.0000 -0.0000 0.0012 -0.0173 0.0241
-1.0000 0.0001 1.0000 -0.0021 0.0473 0.0340
1.0000 -2.0001 -1.0000 -0.0004 -0.0127 -0.0822
0.0000 -1.0000 0.0000 -0.0012 0.0173 -0.0241
-1.0000 2.0001 1.9999 -0.0376 0.0330 0.0987
2.0000 0.9999 1.0000 -0.1086 -0.0510 0.0053
